data_2240964
loop_
_publ_author_name
'Michelot, Audric'
'Sarda, St\'ephanie'
'Daran, Jean-Claude'
'Deydier, Eric'
'Manoury, Eric'

_publ_section_title
;
 Crystal structure of
 (+-)-1-({[4-(allyloxy)phenyl]sulfanyl}methyl)-2-(diphenylthiophosphoryl)ferrocene
;
_journal_coeditor_code IS5405
_journal_issue 8
_journal_name_full 'Acta Crystallographica Section E'
_journal_page_first 972
_journal_page_last 975
_journal_paper_doi 10.1107/S2056989015013560
_journal_volume 71
_journal_year 2015
_chemical_formula_iupac '[Fe (C5 H5) (C27 H24 O P S2)]'
_chemical_formula_moiety 'C32 H29 Fe O P S2'
_chemical_formula_sum 'C32 H29 Fe O P S2'
_chemical_formula_weight 580.49
_chemical_name_systematic (+-)-1-({[4-(Allyloxy)phenyl]sulfanyl}methyl)-2-(diphenylthiophosphoryl)ferrocene
_space_group_crystal_system triclinic
_space_group_IT_number 2
_space_group_name_Hall '-P 1'
_space_group_name_H-M_alt 'P -1'
_symmetry_space_group_name_Hall '-P 1'
_symmetry_space_group_name_H-M 'P -1'
_atom_sites_solution_hydrogens geom
_audit_creation_method SHELXL-2014/6
_cell_angle_alpha 97.773(3)
_cell_angle_beta 99.672(3)
_cell_angle_gamma 95.329(3)
_cell_formula_units_Z 2
_cell_length_a 7.8161(3)
_cell_length_b 8.3179(3)
_cell_length_c 21.6998(6)
_cell_measurement_reflns_used 11224
_cell_measurement_temperature 173(2)
_cell_measurement_theta_max 29.29
_cell_measurement_theta_min 3.52
_cell_volume 1368.26(8)
_computing_cell_refinement
;
CrysAlis PRO (Agilent, 2014)
;
_computing_data_collection
;
CrysAlis PRO (Agilent, 2014)
;
_computing_data_reduction
;
CrysAlis PRO (Agilent, 2014)
;
_computing_molecular_graphics
;
ORTEP-3 for Windows (Farrugia, 2012),
Mercury (Macrae <i>et al.</i>,  2006) and PLATON (Spek, 2009)
;
_computing_publication_material
;
SHELXL2014 (Sheldrick, 2015)
;
_computing_structure_refinement
;
SHELXL2014 (Sheldrick, 2015)
;
_computing_structure_solution
;
SIR97 (Altomare <i>et al.</i>,  1999)
;
_diffrn_ambient_temperature 173(2)
_diffrn_detector_area_resol_mean 16.1978
_diffrn_measured_fraction_theta_full 0.998
_diffrn_measured_fraction_theta_max 0.998
_diffrn_measurement_device 'four-circle diffractometer'
_diffrn_measurement_device_type 'Agilent Xcalibur Eos (Gemini ultra)'
_diffrn_measurement_method '\w scan'
_diffrn_radiation_monochromator graphite
_diffrn_radiation_type 'Mo K\a'
_diffrn_radiation_wavelength 0.71073
_diffrn_reflns_av_R_equivalents 0.0516
_diffrn_reflns_limit_h_max 9
_diffrn_reflns_limit_h_min -9
_diffrn_reflns_limit_k_max 10
_diffrn_reflns_limit_k_min -10
_diffrn_reflns_limit_l_max 27
_diffrn_reflns_limit_l_min -27
_diffrn_reflns_number 27439
_diffrn_reflns_theta_full 26.370
_diffrn_reflns_theta_max 26.370
_diffrn_reflns_theta_min 3.375
_exptl_absorpt_coefficient_mu 0.787
_exptl_absorpt_correction_T_max 0.946
_exptl_absorpt_correction_T_min 0.637
_exptl_absorpt_correction_type multi-scan
_exptl_absorpt_process_details
;
(<i>CrysAlis PRO</i>; Agilent, 2014)
;
_exptl_crystal_colour yellow
_exptl_crystal_density_diffrn 1.409
_exptl_crystal_description platelet
_exptl_crystal_F_000 604
_exptl_crystal_size_max 0.550
_exptl_crystal_size_mid 0.500
_exptl_crystal_size_min 0.070
_refine_diff_density_max 1.059
_refine_diff_density_min -0.681
_refine_ls_extinction_method none
_refine_ls_goodness_of_fit_ref 1.098
_refine_ls_hydrogen_treatment constr
_refine_ls_matrix_type full
_refine_ls_number_parameters 334
_refine_ls_number_reflns 5592
_refine_ls_number_restraints 0
_refine_ls_restrained_S_all 1.098
_refine_ls_R_factor_all 0.0503
_refine_ls_R_factor_gt 0.0441
_refine_ls_shift/su_max 0.000
_refine_ls_shift/su_mean 0.000
_refine_ls_structure_factor_coef Fsqd
_refine_ls_weighting_details 'w=1/[\s^2^(Fo^2^)+(0.0730P)^2^+0.8499P] where P=(Fo^2^+2Fc^2^)/3'
_refine_ls_weighting_scheme calc
_refine_ls_wR_factor_gt 0.1165
_refine_ls_wR_factor_ref 0.1232
_reflns_number_gt 4965
_reflns_number_total 5592
_reflns_threshold_expression I>2\s(I)
_cod_data_source_file is5405sup1.cf
_cod_data_source_block I
_cod_database_code 2240964
_shelx_space_group_comment
;
The symmetry employed for this shelxl refinement is uniquely defined
by the following loop, which should always be used as a source of
symmetry information in preference to the above space-group names.
They are only intended as comments.
;
_shelx_estimated_absorpt_t_min 0.671
_shelx_estimated_absorpt_t_max 0.947
_shelxl_version_number 2014/6

loop_
_space_group_symop_operation_xyz
'x, y, z'
'-x, -y, -z'

loop_
_atom_site_type_symbol
_atom_site_label
_atom_site_fract_x
_atom_site_fract_y
_atom_site_fract_z
_atom_site_U_iso_or_equiv
_atom_site_adp_type
_atom_site_calc_flag
_atom_site_occupancy
Fe Fe1 0.57578(4) 0.69829(4) 0.36521(2) 0.01812(12) Uani d 1
S S1 0.41109(8) 0.22036(7) 0.28912(3) 0.02775(16) Uani d 1
S S2 0.55111(9) 0.62383(10) 0.14588(3) 0.03703(18) Uani d 1
P P1 0.65260(7) 0.31849(7) 0.29668(3) 0.01835(14) Uani d 1
O O1 0.0549(3) 0.2125(2) -0.06613(8) 0.0341(4) Uani d 1
C C1 0.6885(3) 0.5381(3) 0.30945(10) 0.0180(4) Uani d 1
C C2 0.5970(3) 0.6457(3) 0.27254(10) 0.0209(4) Uani d 1
C C3 0.6735(3) 0.8083(3) 0.29799(11) 0.0246(5) Uani d 1
H H3 0.6395 0.9045 0.2827 0.030 Uiso calc 1
C C4 0.8091(3) 0.8031(3) 0.34994(11) 0.0245(5) Uani d 1
H H4 0.8803 0.8950 0.3754 0.029 Uiso calc 1
C C5 0.8198(3) 0.6372(3) 0.35734(10) 0.0199(4) Uani d 1
H H5 0.8997 0.5985 0.3884 0.024 Uiso calc 1
C C6 0.5246(3) 0.6660(3) 0.45271(11) 0.0268(5) Uani d 1
H H6 0.5970 0.6220 0.4844 0.032 Uiso calc 1
C C7 0.3915(3) 0.5764(3) 0.40439(12) 0.0283(5) Uani d 1
H H7 0.3593 0.4616 0.3981 0.034 Uiso calc 1
C C8 0.3149(3) 0.6875(4) 0.36722(12) 0.0331(6) Uani d 1
H H8 0.2228 0.6603 0.3316 0.040 Uiso calc 1
C C9 0.4005(4) 0.8474(3) 0.39274(13) 0.0330(6) Uani d 1
H H9 0.3750 0.9457 0.3773 0.040 Uiso calc 1
C C10 0.5301(3) 0.8339(3) 0.44512(12) 0.0288(5) Uani d 1
H H10 0.6074 0.9215 0.4708 0.035 Uiso calc 1
C C21 0.4545(3) 0.5985(3) 0.21561(11) 0.0254(5) Uani d 1
H H21A 0.3599 0.6691 0.2183 0.030 Uiso calc 1
H H21B 0.4044 0.4835 0.2131 0.030 Uiso calc 1
C C22 0.3966(3) 0.5028(3) 0.08384(11) 0.0289(5) Uani d 1
C C23 0.3552(4) 0.3363(4) 0.08290(12) 0.0356(6) Uani d 1
H H23 0.4059 0.2859 0.1172 0.043 Uiso calc 1
C C24 0.2406(4) 0.2436(3) 0.03231(13) 0.0362(6) Uani d 1
H H24 0.2117 0.1302 0.0324 0.043 Uiso calc 1
C C25 0.1677(3) 0.3150(3) -0.01840(11) 0.0292(5) Uani d 1
C C26 0.2098(3) 0.4802(3) -0.01862(12) 0.0308(5) Uani d 1
H H26 0.1616 0.5296 -0.0536 0.037 Uiso calc 1
C C27 0.3232(3) 0.5734(3) 0.03275(12) 0.0311(5) Uani d 1
H H27 0.3508 0.6872 0.0329 0.037 Uiso calc 1
C C28 -0.0096(3) 0.2804(3) -0.12162(12) 0.0305(5) Uani d 1
H H28A 0.0890 0.3363 -0.1369 0.037 Uiso calc 1
H H28B -0.0896 0.3617 -0.1115 0.037 Uiso calc 1
C C29 -0.1045(3) 0.1461(3) -0.17163(13) 0.0332(6) Uani d 1
H H29 -0.1928 0.0732 -0.1614 0.040 Uiso calc 1
C C30 -0.0706(4) 0.1246(4) -0.22922(13) 0.0409(7) Uani d 1
H H30A 0.0172 0.1962 -0.2403 0.049 Uiso calc 1
H H30B -0.1340 0.0376 -0.2598 0.049 Uiso calc 1
C C111 0.7998(3) 0.2652(3) 0.36315(10) 0.0194(4) Uani d 1
C C112 0.7401(3) 0.2600(3) 0.42011(12) 0.0269(5) Uani d 1
H H112 0.6228 0.2772 0.4225 0.032 Uiso calc 1
C C113 0.8504(3) 0.2299(3) 0.47306(11) 0.0301(5) Uani d 1
H H113 0.8095 0.2287 0.5118 0.036 Uiso calc 1
C C114 1.0212(3) 0.2015(3) 0.46948(11) 0.0274(5) Uani d 1
H H114 1.0971 0.1804 0.5058 0.033 Uiso calc 1
C C115 1.0806(3) 0.2040(3) 0.41296(12) 0.0248(5) Uani d 1
H H115 1.1970 0.1833 0.4105 0.030 Uiso calc 1
C C116 0.9712(3) 0.2364(3) 0.35992(11) 0.0224(5) Uani d 1
H H116 1.0131 0.2390 0.3214 0.027 Uiso calc 1
C C121 0.7425(3) 0.2591(3) 0.22639(11) 0.0226(5) Uani d 1
C C122 0.8897(3) 0.3491(3) 0.21468(12) 0.0291(5) Uani d 1
H H122 0.9439 0.4431 0.2437 0.035 Uiso calc 1
C C123 0.9575(4) 0.3019(3) 0.16083(13) 0.0343(6) Uani d 1
H H123 1.0593 0.3622 0.1533 0.041 Uiso calc 1
C C124 0.8764(4) 0.1664(3) 0.11795(13) 0.0373(6) Uani d 1
H H124 0.9217 0.1354 0.0807 0.045 Uiso calc 1
C C125 0.7303(4) 0.0764(3) 0.12911(12) 0.0352(6) Uani d 1
H H125 0.6756 -0.0165 0.0996 0.042 Uiso calc 1
C C126 0.6633(3) 0.1212(3) 0.18318(11) 0.0267(5) Uani d 1
H H126 0.5636 0.0583 0.1910 0.032 Uiso calc 1

loop_
_atom_site_aniso_label
_atom_site_aniso_U_11
_atom_site_aniso_U_22
_atom_site_aniso_U_33
_atom_site_aniso_U_12
_atom_site_aniso_U_13
_atom_site_aniso_U_23
Fe1 0.02424(19) 0.01838(18) 0.01314(18) 0.00476(13) 0.00804(13) 0.00005(12)
S1 0.0243(3) 0.0266(3) 0.0302(3) -0.0024(2) 0.0060(2) -0.0008(2)
S2 0.0342(4) 0.0605(5) 0.0152(3) -0.0022(3) 0.0066(2) 0.0045(3)
P1 0.0225(3) 0.0173(3) 0.0152(3) 0.0031(2) 0.0057(2) -0.0009(2)
O1 0.0461(11) 0.0333(10) 0.0205(9) 0.0090(8) -0.0001(8) -0.0002(7)
C1 0.0229(11) 0.0182(10) 0.0136(10) 0.0028(8) 0.0074(8) -0.0009(8)
C2 0.0277(12) 0.0231(11) 0.0144(10) 0.0062(9) 0.0097(9) 0.0022(8)
C3 0.0367(13) 0.0212(11) 0.0195(11) 0.0053(9) 0.0131(10) 0.0045(9)
C4 0.0300(12) 0.0204(11) 0.0233(12) -0.0012(9) 0.0123(9) -0.0019(9)
C5 0.0204(11) 0.0233(11) 0.0161(11) 0.0015(8) 0.0071(8) -0.0007(8)
C6 0.0347(13) 0.0340(13) 0.0160(11) 0.0074(10) 0.0147(10) 0.0048(9)
C7 0.0321(13) 0.0297(12) 0.0261(13) 0.0006(10) 0.0191(10) 0.0002(10)
C8 0.0231(12) 0.0560(17) 0.0218(12) 0.0081(11) 0.0091(10) 0.0023(11)
C9 0.0404(15) 0.0348(13) 0.0326(14) 0.0192(11) 0.0217(11) 0.0079(11)
C10 0.0373(14) 0.0295(12) 0.0208(12) 0.0047(10) 0.0160(10) -0.0059(9)
C21 0.0286(12) 0.0332(12) 0.0160(11) 0.0075(10) 0.0065(9) 0.0035(9)
C22 0.0294(13) 0.0456(15) 0.0139(11) 0.0106(11) 0.0092(9) 0.0011(10)
C23 0.0442(16) 0.0457(15) 0.0203(13) 0.0223(13) 0.0057(11) 0.0063(11)
C24 0.0514(17) 0.0343(14) 0.0244(13) 0.0155(12) 0.0067(12) 0.0028(10)
C25 0.0333(13) 0.0388(14) 0.0168(12) 0.0133(11) 0.0079(10) -0.0012(10)
C26 0.0372(14) 0.0387(14) 0.0180(12) 0.0107(11) 0.0048(10) 0.0057(10)
C27 0.0364(14) 0.0390(14) 0.0186(12) 0.0066(11) 0.0068(10) 0.0036(10)
C28 0.0310(13) 0.0389(14) 0.0215(12) 0.0085(11) 0.0041(10) 0.0025(10)
C29 0.0272(13) 0.0415(15) 0.0292(14) 0.0025(11) 0.0022(10) 0.0047(11)
C30 0.0409(16) 0.0482(17) 0.0289(15) 0.0022(13) 0.0022(12) -0.0040(12)
C111 0.0254(11) 0.0156(10) 0.0176(11) 0.0034(8) 0.0058(8) 0.0010(8)
C112 0.0258(12) 0.0336(13) 0.0237(12) 0.0067(10) 0.0103(9) 0.0037(10)
C113 0.0371(14) 0.0387(14) 0.0169(12) 0.0065(11) 0.0095(10) 0.0052(10)
C114 0.0319(13) 0.0287(12) 0.0197(12) 0.0023(10) 0.0007(9) 0.0025(9)
C115 0.0228(11) 0.0248(11) 0.0266(12) 0.0040(9) 0.0050(9) 0.0019(9)
C116 0.0273(12) 0.0210(10) 0.0204(11) 0.0043(9) 0.0096(9) 0.0010(8)
C121 0.0318(12) 0.0211(11) 0.0158(11) 0.0088(9) 0.0061(9) 0.0006(8)
C122 0.0399(14) 0.0237(11) 0.0259(13) 0.0066(10) 0.0128(11) 0.0015(9)
C123 0.0480(16) 0.0325(13) 0.0301(14) 0.0117(12) 0.0233(12) 0.0071(11)
C124 0.0564(18) 0.0383(14) 0.0234(13) 0.0210(13) 0.0177(12) 0.0032(11)
C125 0.0515(17) 0.0307(13) 0.0222(13) 0.0144(12) 0.0059(11) -0.0054(10)
C126 0.0355(13) 0.0234(11) 0.0206(12) 0.0074(10) 0.0041(10) -0.0002(9)

loop_
_atom_type_symbol
_atom_type_description
_atom_type_scat_dispersion_real
_atom_type_scat_dispersion_imag
_atom_type_scat_source
C C 0.0033 0.0016 'International Tables Vol C Tables 4.2.6.8 and 6.1.1.4'
H H 0.0000 0.0000 'International Tables Vol C Tables 4.2.6.8 and 6.1.1.4'
Fe Fe 0.3463 0.8444 'International Tables Vol C Tables 4.2.6.8 and 6.1.1.4'
O O 0.0106 0.0060 'International Tables Vol C Tables 4.2.6.8 and 6.1.1.4'
P P 0.1023 0.0942 'International Tables Vol C Tables 4.2.6.8 and 6.1.1.4'
S S 0.1246 0.1234 'International Tables Vol C Tables 4.2.6.8 and 6.1.1.4'

loop_
_geom_angle_atom_site_label_1
_geom_angle_atom_site_label_2
_geom_angle_atom_site_label_3
_geom_angle
C2 Fe1 C1 41.39(9)
C2 Fe1 C3 40.92(9)
C1 Fe1 C3 68.89(9)
C2 Fe1 C10 157.22(10)
C1 Fe1 C10 159.09(10)
C3 Fe1 C10 120.70(10)
C2 Fe1 C9 121.19(10)
C1 Fe1 C9 160.06(11)
C3 Fe1 C9 103.85(10)
C10 Fe1 C9 40.56(11)
C2 Fe1 C8 106.48(10)
C1 Fe1 C8 125.26(10)
C3 Fe1 C8 119.57(11)
C10 Fe1 C8 68.52(11)
C9 Fe1 C8 40.93(12)
C2 Fe1 C4 69.04(9)
C1 Fe1 C4 68.88(9)
C3 Fe1 C4 40.69(10)
C10 Fe1 C4 105.43(10)
C9 Fe1 C4 118.44(10)
C8 Fe1 C4 154.51(11)
C2 Fe1 C5 69.40(9)
C1 Fe1 C5 41.19(8)
C3 Fe1 C5 68.57(9)
C10 Fe1 C5 121.60(10)
C9 Fe1 C5 155.17(11)
C8 Fe1 C5 163.34(11)
C4 Fe1 C5 40.60(9)
C2 Fe1 C7 123.16(10)
C1 Fe1 C7 110.66(9)
C3 Fe1 C7 156.89(11)
C10 Fe1 C7 68.35(10)
C9 Fe1 C7 68.38(11)
C8 Fe1 C7 40.50(11)
C4 Fe1 C7 162.25(10)
C5 Fe1 C7 127.34(10)
C2 Fe1 C6 159.99(10)
C1 Fe1 C6 124.74(9)
C3 Fe1 C6 158.73(10)
C10 Fe1 C6 40.77(10)
C9 Fe1 C6 68.40(10)
C8 Fe1 C6 68.33(10)
C4 Fe1 C6 124.14(10)
C5 Fe1 C6 109.72(10)
C7 Fe1 C6 40.51(10)
C22 S2 C21 102.52(12)
C1 P1 C121 104.21(10)
C1 P1 C111 102.94(10)
C121 P1 C111 106.95(10)
C1 P1 S1 116.26(8)
C121 P1 S1 112.36(8)
C111 P1 S1 113.13(8)
C25 O1 C28 116.8(2)
C5 C1 C2 107.83(19)
C5 C1 P1 125.49(17)
C2 C1 P1 126.64(17)
C5 C1 Fe1 69.75(12)
C2 C1 Fe1 69.26(12)
P1 C1 Fe1 128.31(11)
C3 C2 C1 107.2(2)
C3 C2 C21 125.4(2)
C1 C2 C21 127.4(2)
C3 C2 Fe1 69.58(13)
C1 C2 Fe1 69.35(12)
C21 C2 Fe1 128.74(16)
C4 C3 C2 108.8(2)
C4 C3 Fe1 69.89(13)
C2 C3 Fe1 69.50(13)
C4 C3 H3 125.6
C2 C3 H3 125.6
Fe1 C3 H3 126.6
C3 C4 C5 108.3(2)
C3 C4 Fe1 69.42(13)
C5 C4 Fe1 69.81(13)
C3 C4 H4 125.8
C5 C4 H4 125.8
Fe1 C4 H4 126.5
C4 C5 C1 107.8(2)
C4 C5 Fe1 69.58(13)
C1 C5 Fe1 69.06(12)
C4 C5 H5 126.1
C1 C5 H5 126.1
Fe1 C5 H5 126.8
C7 C6 C10 107.7(2)
C7 C6 Fe1 69.64(13)
C10 C6 Fe1 69.15(13)
C7 C6 H6 126.2
C10 C6 H6 126.2
Fe1 C6 H6 126.6
C8 C7 C6 108.3(2)
C8 C7 Fe1 69.44(14)
C6 C7 Fe1 69.85(13)
C8 C7 H7 125.8
C6 C7 H7 125.8
Fe1 C7 H7 126.4
C7 C8 C9 107.9(2)
C7 C8 Fe1 70.06(14)
C9 C8 Fe1 69.50(14)
C7 C8 H8 126.1
C9 C8 H8 126.1
Fe1 C8 H8 126.0
C10 C9 C8 107.9(2)
C10 C9 Fe1 69.70(14)
C8 C9 Fe1 69.57(14)
C10 C9 H9 126.0
C8 C9 H9 126.0
Fe1 C9 H9 126.3
C9 C10 C6 108.2(2)
C9 C10 Fe1 69.74(14)
C6 C10 Fe1 70.08(13)
C9 C10 H10 125.9
C6 C10 H10 125.9
Fe1 C10 H10 125.9
C2 C21 S2 107.47(16)
C2 C21 H21A 110.2
S2 C21 H21A 110.2
C2 C21 H21B 110.2
S2 C21 H21B 110.2
H21A C21 H21B 108.5
C23 C22 C27 118.8(2)
C23 C22 S2 121.7(2)
C27 C22 S2 119.4(2)
C24 C23 C22 120.4(2)
C24 C23 H23 119.8
C22 C23 H23 119.8
C23 C24 C25 120.5(3)
C23 C24 H24 119.8
C25 C24 H24 119.8
O1 C25 C26 124.2(2)
O1 C25 C24 115.9(2)
C26 C25 C24 119.8(2)
C25 C26 C27 119.5(2)
C25 C26 H26 120.3
C27 C26 H26 120.3
C22 C27 C26 121.0(3)
C22 C27 H27 119.5
C26 C27 H27 119.5
O1 C28 C29 108.9(2)
O1 C28 H28A 109.9
C29 C28 H28A 109.9
O1 C28 H28B 109.9
C29 C28 H28B 109.9
H28A C28 H28B 108.3
C30 C29 C28 122.5(3)
C30 C29 H29 118.8
C28 C29 H29 118.8
C29 C30 H30A 120.0
C29 C30 H30B 120.0
H30A C30 H30B 120.0
C116 C111 C112 119.2(2)
C116 C111 P1 122.39(17)
C112 C111 P1 118.36(17)
C113 C112 C111 120.5(2)
C113 C112 H112 119.7
C111 C112 H112 119.7
C112 C113 C114 119.9(2)
C112 C113 H113 120.0
C114 C113 H113 120.0
C115 C114 C113 119.9(2)
C115 C114 H114 120.0
C113 C114 H114 120.0
C114 C115 C116 120.4(2)
C114 C115 H115 119.8
C116 C115 H115 119.8
C115 C116 C111 120.0(2)
C115 C116 H116 120.0
C111 C116 H116 120.0
C122 C121 C126 119.4(2)
C122 C121 P1 120.81(18)
C126 C121 P1 119.81(19)
C123 C122 C121 120.2(2)
C123 C122 H122 119.9
C121 C122 H122 119.9
C122 C123 C124 119.9(3)
C122 C123 H123 120.1
C124 C123 H123 120.1
C125 C124 C123 120.4(2)
C125 C124 H124 119.8
C123 C124 H124 119.8
C124 C125 C126 120.1(2)
C124 C125 H125 119.9
C126 C125 H125 119.9
C125 C126 C121 120.0(2)
C125 C126 H126 120.0
C121 C126 H126 120.0

loop_
_geom_bond_atom_site_label_1
_geom_bond_atom_site_label_2
_geom_bond_distance
Fe1 C2 2.037(2)
Fe1 C1 2.038(2)
Fe1 C3 2.038(2)
Fe1 C10 2.040(2)
Fe1 C9 2.040(2)
Fe1 C8 2.041(2)
Fe1 C4 2.045(2)
Fe1 C5 2.048(2)
Fe1 C7 2.049(2)
Fe1 C6 2.052(2)
S1 P1 1.9571(8)
S2 C22 1.774(3)
S2 C21 1.829(2)
P1 C1 1.798(2)
P1 C121 1.812(2)
P1 C111 1.820(2)
O1 C25 1.376(3)
O1 C28 1.434(3)
C1 C5 1.437(3)
C1 C2 1.440(3)
C2 C3 1.425(3)
C2 C21 1.499(3)
C3 C4 1.420(4)
C3 H3 0.9500
C4 C5 1.420(3)
C4 H4 0.9500
C5 H5 0.9500
C6 C7 1.420(4)
C6 C10 1.425(4)
C6 H6 0.9500
C7 C8 1.416(4)
C7 H7 0.9500
C8 C9 1.427(4)
C8 H8 0.9500
C9 C10 1.414(4)
C9 H9 0.9500
C10 H10 0.9500
C21 H21A 0.9900
C21 H21B 0.9900
C22 C23 1.389(4)
C22 C27 1.389(4)
C23 C24 1.384(4)
C23 H23 0.9500
C24 C25 1.385(4)
C24 H24 0.9500
C25 C26 1.384(4)
C26 C27 1.391(4)
C26 H26 0.9500
C27 H27 0.9500
C28 C29 1.491(4)
C28 H28A 0.9900
C28 H28B 0.9900
C29 C30 1.313(4)
C29 H29 0.9500
C30 H30A 0.9500
C30 H30B 0.9500
C111 C116 1.394(3)
C111 C112 1.397(3)
C112 C113 1.382(3)
C112 H112 0.9500
C113 C114 1.391(4)
C113 H113 0.9500
C114 C115 1.384(3)
C114 H114 0.9500
C115 C116 1.388(3)
C115 H115 0.9500
C116 H116 0.9500
C121 C122 1.393(4)
C121 C126 1.400(3)
C122 C123 1.387(3)
C122 H122 0.9500
C123 C124 1.387(4)
C123 H123 0.9500
C124 C125 1.381(4)
C124 H124 0.9500
C125 C126 1.383(4)
C125 H125 0.9500
C126 H126 0.9500

loop_
_geom_hbond_atom_site_label_D
_geom_hbond_atom_site_label_H
_geom_hbond_atom_site_label_A
_geom_hbond_site_symmetry_A
_geom_hbond_distance_DH
_geom_hbond_distance_HA
_geom_hbond_distance_DA
_geom_hbond_angle_DHA
C28 H28A S2 2_665 0.99 2.84 3.738(3) 150
C30 H30B S1 2_555 0.95 2.83 3.663(3) 147
C126 H126 S1 . 0.95 2.85 3.341(2) 113
C4 H4 Cg1 1_565 0.95 2.81 3.63 146
C113 H113 Cg2 2_666 0.95 2.73 3.60 153

_cod_database_fobs_code 2240964
